data_1528250
loop_
_publ_author_name
'Zentgraf, H.'
'Hoppe, R.'

_publ_section_title
;
 Na5 Ni O4, das erste Oxoniccolat(III) mit Inselstruktur
;
_journal_name_full 'Zeitschrift fuer Anorganische und Allgemeine Chemie'
_journal_page_first 61
_journal_page_last 70
_journal_volume 462
_journal_year 1980
_chemical_formula_sum 'Na5 Ni O4'
_space_group_IT_number 61
_symmetry_space_group_name_Hall '-P 2ac 2ab'
_symmetry_space_group_name_H-M 'P b c a'
_cell_angle_alpha 90
_cell_angle_beta 90
_cell_angle_gamma 90
_cell_formula_units_Z 8
_cell_length_a 10.22
_cell_length_b 5.94
_cell_length_c 17.98
_cell_volume 1091.508
_citation_journal_id_ASTM ZAACAB
_cod_data_source_file Zentgraf_ZAACAB_1980_961.cif
_cod_data_source_block Na5Ni1O4
_cod_original_formula_sum 'Na5 Ni1 O4'
_cod_database_code 1528250

loop_
_symmetry_equiv_pos_as_xyz
x,y,z
-x+1/2,-y,z+1/2
x+1/2,-y+1/2,-z
-x,y+1/2,-z+1/2
-x,-y,-z
x-1/2,y,-z-1/2
-x-1/2,y-1/2,z
x,-y-1/2,z-1/2

loop_
_atom_site_label
_atom_site_type_symbol
_atom_site_fract_x
_atom_site_fract_y
_atom_site_fract_z
_atom_site_occupancy
_atom_site_U_iso_or_equiv
Na1 Na+1 0.1714 0.1011 0.8279 1 0.0
Na4 Na+1 0.3431 0.0867 0.501 1 0.0
Ni1 Ni+3 0.0393 0.1762 0.1241 1 0.0
Na3 Na+1 0.4176 0.1057 0.7505 1 0.0
O3 O-2 0.1308 0.1978 0.5458 1 0.0
Na2 Na+1 0.0624 0.0812 0.4344 1 0.0
O1 O-2 0.3629 0.2642 0.3745 1 0.0
O4 O-2 0.4528 0.1353 0.6201 1 0.0
Na5 Na+1 0.2972 0.0736 0.1376 1 0.0
O2 O-2 0.1277 0.2645 0.2116 1 0.0
